data_2106814
loop_
_publ_author_name
'Ahmed, A.H.M.'
'Dent Glasser, L.S.'
'King, M.G.'

_publ_section_title
;
 Barium aluminate hydrates. VI. The crystal structure of Ba O Al2 O3 H2 O
;
_journal_name_full 'Acta Crystallographica B (24,1968-38,1982)'
_journal_page_first 1166
_journal_page_last 1167
_journal_volume 29
_journal_year 1973
_chemical_formula_sum 'Al2 Ba H2 O5'
_chemical_name_systematic 'Ba Al2 O4 (H2 O)'
_space_group_IT_number 221
_symmetry_space_group_name_Hall '-P 4 2 3'
_symmetry_space_group_name_H-M 'P m -3 m'
_cell_angle_alpha 90
_cell_angle_beta 90
_cell_angle_gamma 90
_cell_formula_units_Z 7
_cell_length_a 9.638
_cell_length_b 9.638
_cell_length_c 9.638
_cell_volume 895.284
_citation_journal_id_ASTM ACBCAR
_cod_data_source_file Ahmed_ACBCAR_1973_762.cif
_cod_data_source_block H2Al2Ba1O5
_cod_original_cell_volume 895.2838
_cod_original_formula_sum 'H2 Al2 Ba1 O5'
_cod_database_code 2106814

loop_
_symmetry_equiv_pos_as_xyz
x,y,z
-y,x,z
-x,-y,z
y,-x,z
x,-y,-z
y,x,-z
-x,y,-z
-y,-x,-z
z,x,y
-x,z,y
-z,-x,y
x,-z,y
z,-x,-y
x,z,-y
-z,x,-y
-x,-z,-y
y,z,x
y,-z,-x
z,y,-x
-y,z,-x
-z,-y,-x
-y,-z,x
z,-y,x
-z,y,x
-x,-y,-z
y,-x,-z
x,y,-z
-y,x,-z
-x,y,z
-y,-x,z
x,-y,z
y,x,z
-z,-x,-y
x,-z,-y
z,x,-y
-x,z,-y
-z,x,y
-x,-z,y
z,-x,y
x,z,y
-y,-z,-x
-y,z,x
-z,-y,x
y,-z,x
z,y,x
y,z,-x
-z,y,-x
z,-y,-x

loop_
_atom_site_label
_atom_site_type_symbol
_atom_site_fract_x
_atom_site_fract_y
_atom_site_fract_z
_atom_site_occupancy
_atom_site_U_iso_or_equiv
Ba1 Ba+2 0.214 0.214 0.214 0.61 0.0
Al1 Al+3 0.248 0.5 0 1 0.0
O4 O-2 0.317 0.5 0.5 1 0.0
Al2 Al+3 0 0 0 1 0.0
Ba2 Ba+2 0.289 0.289 0.289 0.28 0.0
O3 O-2 0.5 0.161 0.161 1 0.0
Al3 Al+3 0.5 0.5 0.5 1 0.0
O2 O-2 0 0.347 0.347 1 0.0
O1 O-2 0.218 0 0 1 0.0
